data_2221806
loop_
_publ_author_name
'Chen, Li-Juan'
'Lin, Shen'
'Wu, Xiao-Yuan'
'Chen, Xiao-Hua'

_publ_section_title
;
 Poly[[2-(3-pyridinio)-1<i>H</i>,3<i>H</i>^+^-benzimidazolium]
 [\m~4~-oxido-di-\m~3~-oxido-tetra-\m~2~-oxido-hexaoxidotetramolybdenum(VI)]]
;
_journal_coeditor_code SJ2606
_journal_issue 5
_journal_name_full 'Acta Crystallographica Section E'
_journal_page_first m505
_journal_page_last m506
_journal_paper_doi 10.1107/S160053680901294X
_journal_volume 65
_journal_year 2009
_chemical_formula_iupac '(C12 H11 N2) [Mo4 O13]'
_chemical_formula_moiety 'C12 H11 N3 2+, Mo4 O13 2-'
_chemical_formula_sum 'C12 H11 Mo4 N3 O13'
_chemical_formula_weight 789.00
_chemical_name_systematic
;
Poly[[2-(3-pyridinio)-1<i>H</i>,3<i>H</i>^+^-benzimidazolium]
[\m~4~-oxido-di-\m~3~-oxido-tetra-\m~2~-oxido-hexaoxidotetramolybdenum(VI)]]
;
_space_group_IT_number 2
_symmetry_cell_setting triclinic
_symmetry_space_group_name_Hall '-P 1'
_symmetry_space_group_name_H-M 'P -1'
_atom_sites_solution_hydrogens geom
_atom_sites_solution_primary direct
_atom_sites_solution_secondary difmap
_audit_creation_method SHELXL-97
_cell_angle_alpha 70.038(14)
_cell_angle_beta 76.856(17)
_cell_angle_gamma 75.947(17)
_cell_formula_units_Z 2
_cell_length_a 7.947(3)
_cell_length_b 11.503(5)
_cell_length_c 11.630(5)
_cell_measurement_reflns_used 2049
_cell_measurement_temperature 293(2)
_cell_measurement_theta_max 25.0264
_cell_measurement_theta_min 2.9955
_cell_volume 957.1(7)
_computing_cell_refinement 'CrystalClear (Rigaku, 2002)'
_computing_data_collection 'CrystalClear (Rigaku, 2002)'
_computing_data_reduction 'CrystalClear (Rigaku, 2002)'
_computing_molecular_graphics
;
SHELXTL (Sheldrick, 2008) and DIAMOND (Brandenburg, 1999)'
;
_computing_publication_material 'SHELXL97 (Sheldrick, 2008)'
_computing_structure_refinement 'SHELXL97 (Sheldrick, 2008)'
_computing_structure_solution 'SHELXS97 (Sheldrick, 2008)'
_diffrn_ambient_temperature 293(2)
_diffrn_detector_area_resol_mean 14.6306
_diffrn_measured_fraction_theta_full 0.991
_diffrn_measured_fraction_theta_max 0.991
_diffrn_measurement_device_type 'Rigaku Mercury CCD'
_diffrn_measurement_method \w
_diffrn_radiation_monochromator graphite
_diffrn_radiation_source 'fine-focus sealed tube'
_diffrn_radiation_type MoK\a
_diffrn_radiation_wavelength 0.71073
_diffrn_reflns_av_R_equivalents 0.0473
_diffrn_reflns_av_sigmaI/netI 0.0717
_diffrn_reflns_limit_h_max 9
_diffrn_reflns_limit_h_min -9
_diffrn_reflns_limit_k_max 12
_diffrn_reflns_limit_k_min -13
_diffrn_reflns_limit_l_max 13
_diffrn_reflns_limit_l_min -13
_diffrn_reflns_number 6127
_diffrn_reflns_theta_full 25.03
_diffrn_reflns_theta_max 25.03
_diffrn_reflns_theta_min 3.00
_diffrn_standards_number 0
_exptl_absorpt_coefficient_mu 2.638
_exptl_absorpt_correction_T_max 0.949
_exptl_absorpt_correction_T_min 0.763
_exptl_absorpt_correction_type multi-scan
_exptl_absorpt_process_details '(CrystalClear; Rigaku, 2002)'
_exptl_crystal_colour colorless
_exptl_crystal_density_diffrn 2.738
_exptl_crystal_density_method 'not measured'
_exptl_crystal_description prism
_exptl_crystal_F_000 752
_exptl_crystal_size_max 0.10
_exptl_crystal_size_mid 0.05
_exptl_crystal_size_min 0.02
_refine_diff_density_max 0.984
_refine_diff_density_min -1.138
_refine_ls_extinction_method none
_refine_ls_goodness_of_fit_ref 1.011
_refine_ls_hydrogen_treatment constr
_refine_ls_matrix_type full
_refine_ls_number_parameters 289
_refine_ls_number_reflns 3358
_refine_ls_number_restraints 6
_refine_ls_restrained_S_all 1.011
_refine_ls_R_factor_all 0.0637
_refine_ls_R_factor_gt 0.0433
_refine_ls_shift/su_max 0.001
_refine_ls_shift/su_mean 0.000
_refine_ls_structure_factor_coef Fsqd
_refine_ls_weighting_details 'calc w=1/[\s^2^(Fo^2^)+(0.0416P)^2^] where P=(Fo^2^+2Fc^2^)/3'
_refine_ls_weighting_scheme calc
_refine_ls_wR_factor_gt 0.0903
_refine_ls_wR_factor_ref 0.1000
_reflns_number_gt 2594
_reflns_number_total 3358
_reflns_threshold_expression I>2\s(I)
_cod_data_source_file sj2606.cif
_cod_data_source_block I
_cod_original_cell_volume 957.2(7)
_cod_database_code 2221806
_cod_database_fobs_code 2221806

loop_
_symmetry_equiv_pos_as_xyz
'x, y, z'
'-x, -y, -z'

loop_
_atom_site_type_symbol
_atom_site_label
_atom_site_fract_x
_atom_site_fract_y
_atom_site_fract_z
_atom_site_U_iso_or_equiv
_atom_site_adp_type
_atom_site_calc_flag
_atom_site_refinement_flags
_atom_site_occupancy
_atom_site_disorder_assembly
_atom_site_disorder_group
Mo Mo1 -0.16871(9) 1.12585(6) 0.46162(6) 0.00650(17) Uani d . 1 . .
Mo Mo2 0.11157(9) 1.09175(6) 0.19220(6) 0.00741(17) Uani d . 1 . .
Mo Mo3 0.26045(9) 1.15843(6) 0.40116(6) 0.00665(17) Uani d . 1 . .
Mo Mo4 -0.28939(9) 1.02948(6) 0.25245(6) 0.00758(18) Uani d . 1 . .
O O1 -0.3420(7) 0.8971(5) 0.2506(5) 0.0133(12) Uani d . 1 . .
O O2 -0.3693(7) 1.1971(4) 0.5145(5) 0.0105(12) Uani d . 1 . .
O O3 0.1859(7) 1.2201(4) 0.2416(5) 0.0085(11) Uani d . 1 . .
O O4 0.0616(7) 1.2015(5) 0.0567(5) 0.0128(12) Uani d . 1 . .
O O5 0.3085(7) 1.0059(5) 0.1528(5) 0.0137(12) Uani d . 1 . .
O O6 -0.2454(7) 0.9638(4) 0.4425(5) 0.0104(12) Uani d . 1 . .
O O7 0.2797(7) 1.2922(5) 0.4247(5) 0.0115(12) Uani d . 1 . .
O O8 -0.0349(7) 0.9717(4) 0.2159(5) 0.0083(11) Uani d . 1 . .
O O9 -0.1648(7) 1.1673(4) 0.2906(5) 0.0096(11) Uani d . 1 . .
O O10 0.1167(7) 1.0169(4) 0.3927(5) 0.0094(11) Uani d . 1 . .
O O11 -0.0233(7) 1.2188(4) 0.4667(5) 0.0100(11) Uani d . 1 . .
O O12 -0.3228(7) 1.1403(5) 0.1127(5) 0.0139(12) Uani d . 1 . .
O O13 0.4808(7) 1.0993(5) 0.3414(5) 0.0112(12) Uani d . 1 . .
N N1 0.2675(9) 0.4044(6) 0.0410(6) 0.0101(14) Uani d . 1 . .
H H1A 0.2439 0.3421 0.1048 0.012 Uiso calc R 1 . .
N N2 0.2821(9) 0.5971(6) -0.0789(6) 0.0163(16) Uani d . 1 . .
H H2A 0.2683 0.6778 -0.1040 0.020 Uiso calc R 1 . .
N N3 0.0301(9) 0.7334(6) 0.2313(6) 0.0129(15) Uani d . 1 . .
H H3A 0.0292 0.8091 0.2287 0.016 Uiso calc R 1 . .
C C1 0.3678(11) 0.5190(7) -0.1506(7) 0.0111(17) Uani d . 1 . .
C C2 0.4479(11) 0.5449(7) -0.2742(7) 0.0164(19) Uani d . 1 . .
H H2B 0.4529 0.6267 -0.3251 0.020 Uiso calc R 1 . .
C C3 0.5193(11) 0.4427(8) -0.3171(8) 0.0184(19) Uani d . 1 . .
H H3B 0.5757 0.4556 -0.3986 0.022 Uiso calc R 1 . .
C C4 0.5087(10) 0.3195(7) -0.2404(7) 0.0134(17) Uani d . 1 . .
H H4A 0.5561 0.2535 -0.2738 0.016 Uiso calc R 1 . .
C C5 0.4315(11) 0.2924(7) -0.1185(7) 0.0161(18) Uani d . 1 . .
H H5A 0.4289 0.2101 -0.0682 0.019 Uiso calc R 1 . .
C C6 0.3569(10) 0.3953(7) -0.0735(7) 0.0121(17) Uani d . 1 . .
C C7 0.2234(10) 0.5267(7) 0.0365(7) 0.0107(17) Uani d . 1 . .
C C8 0.1258(10) 0.5724(6) 0.1383(7) 0.0110(17) Uani d U 1 . .
C C9 0.1228(10) 0.6933(7) 0.1385(7) 0.0075(16) Uani d . 1 . .
H H9A 0.1863 0.7462 0.0729 0.009 Uiso calc R 1 . .
C C10 -0.0629(12) 0.6621(7) 0.3295(7) 0.0176(19) Uani d . 1 . .
H H10A -0.1266 0.6943 0.3931 0.021 Uiso calc R 1 . .
C C11 -0.0631(11) 0.5392(7) 0.3352(7) 0.0152(18) Uani d . 1 . .
H H11A -0.1241 0.4876 0.4038 0.018 Uiso calc R 1 . .
C C12 0.0270(12) 0.4951(7) 0.2394(8) 0.0182(19) Uani d . 1 . .
H H12A 0.0234 0.4144 0.2406 0.022 Uiso calc R 1 . .

loop_
_atom_site_aniso_label
_atom_site_aniso_U_11
_atom_site_aniso_U_22
_atom_site_aniso_U_33
_atom_site_aniso_U_12
_atom_site_aniso_U_13
_atom_site_aniso_U_23
Mo1 0.0066(4) 0.0062(3) 0.0058(3) -0.0016(3) -0.0010(3) -0.0003(2)
Mo2 0.0072(4) 0.0076(3) 0.0064(3) -0.0024(3) -0.0002(3) -0.0007(2)
Mo3 0.0067(4) 0.0060(3) 0.0063(3) -0.0027(3) -0.0014(3) 0.0005(2)
Mo4 0.0078(4) 0.0079(3) 0.0066(4) -0.0027(3) -0.0011(3) -0.0007(2)
O1 0.018(3) 0.012(3) 0.010(3) -0.007(2) -0.004(2) -0.001(2)
O2 0.007(3) 0.011(3) 0.012(3) 0.001(2) -0.001(2) -0.002(2)
O3 0.009(3) 0.007(3) 0.009(3) -0.001(2) -0.003(2) 0.000(2)
O4 0.013(3) 0.013(3) 0.012(3) -0.004(2) -0.004(2) -0.001(2)
O5 0.013(3) 0.011(3) 0.015(3) 0.003(2) -0.003(3) -0.006(2)
O6 0.010(3) 0.013(3) 0.009(3) -0.003(2) -0.003(2) -0.001(2)
O7 0.011(3) 0.014(3) 0.009(3) -0.001(2) -0.001(2) -0.005(2)
O8 0.007(3) 0.007(2) 0.009(3) -0.004(2) 0.002(2) 0.000(2)
O9 0.013(3) 0.007(3) 0.006(3) -0.002(2) -0.001(2) 0.002(2)
O10 0.012(3) 0.007(3) 0.009(3) 0.000(2) -0.006(2) 0.000(2)
O11 0.011(3) 0.007(3) 0.012(3) 0.000(2) -0.006(2) -0.002(2)
O12 0.015(3) 0.015(3) 0.011(3) -0.004(2) -0.002(2) -0.002(2)
O13 0.006(3) 0.017(3) 0.010(3) -0.004(2) -0.003(2) -0.001(2)
N1 0.014(4) 0.010(3) 0.004(3) -0.005(3) 0.004(3) -0.002(2)
N2 0.023(4) 0.003(3) 0.019(4) 0.005(3) -0.008(3) 0.001(3)
N3 0.012(4) 0.006(3) 0.020(4) 0.003(3) -0.007(3) -0.004(3)
C1 0.014(4) 0.008(4) 0.010(4) -0.004(3) -0.002(3) 0.000(3)
C2 0.021(5) 0.015(4) 0.008(4) -0.008(4) 0.003(4) 0.004(3)
C3 0.012(5) 0.023(5) 0.023(5) -0.001(4) -0.008(4) -0.009(4)
C4 0.006(4) 0.016(4) 0.018(5) -0.001(3) -0.001(4) -0.007(3)
C5 0.024(5) 0.015(4) 0.013(4) -0.010(4) -0.003(4) -0.004(3)
C6 0.009(4) 0.016(4) 0.016(4) -0.005(3) -0.006(4) -0.007(3)
C7 0.011(4) 0.007(4) 0.013(4) -0.002(3) 0.000(3) -0.003(3)
C8 0.010(4) 0.003(3) 0.015(4) 0.003(3) -0.002(3) 0.002(3)
C9 0.003(4) 0.011(4) 0.006(4) -0.001(3) -0.001(3) 0.001(3)
C10 0.024(5) 0.018(4) 0.009(4) -0.001(4) 0.000(4) -0.007(3)
C11 0.019(5) 0.004(4) 0.016(4) 0.003(3) -0.002(4) 0.002(3)
C12 0.026(5) 0.013(4) 0.018(5) -0.008(4) -0.009(4) -0.001(3)

loop_
_atom_type_symbol
_atom_type_description
_atom_type_scat_dispersion_real
_atom_type_scat_dispersion_imag
_atom_type_scat_source
C C 0.0033 0.0016 'International Tables Vol C Tables 4.2.6.8 and 6.1.1.4'
H H 0.0000 0.0000 'International Tables Vol C Tables 4.2.6.8 and 6.1.1.4'
N N 0.0061 0.0033 'International Tables Vol C Tables 4.2.6.8 and 6.1.1.4'
O O 0.0106 0.0060 'International Tables Vol C Tables 4.2.6.8 and 6.1.1.4'
Mo Mo -1.6832 0.6857 'International Tables Vol C Tables 4.2.6.8 and 6.1.1.4'

loop_
_geom_angle_atom_site_label_1
_geom_angle_atom_site_label_2
_geom_angle_atom_site_label_3
_geom_angle_site_symmetry_1
_geom_angle_site_symmetry_3
_geom_angle
_geom_angle_publ_flag
O2 Mo1 O11 . . 104.1(2) ?
O2 Mo1 O9 . . 104.5(2) ?
O11 Mo1 O9 . . 101.6(2) ?
O2 Mo1 O10 . 2_576 101.7(2) ?
O11 Mo1 O10 . 2_576 98.2(2) ?
O9 Mo1 O10 . 2_576 142.0(2) ?
O2 Mo1 O6 . . 98.6(2) ?
O11 Mo1 O6 . . 156.9(2) ?
O9 Mo1 O6 . . 76.6(2) ?
O10 Mo1 O6 2_576 . 72.61(19) ?
O2 Mo1 O10 . . 177.8(2) ?
O11 Mo1 O10 . . 76.9(2) ?
O9 Mo1 O10 . . 77.1(2) ?
O10 Mo1 O10 2_576 . 76.2(2) ?
O6 Mo1 O10 . . 80.29(19) ?
O5 Mo2 O4 . . 105.2(3) ?
O5 Mo2 O8 . . 98.6(2) ?
O4 Mo2 O8 . . 102.0(2) ?
O5 Mo2 O3 . . 101.2(2) ?
O4 Mo2 O3 . . 90.8(2) ?
O8 Mo2 O3 . . 152.7(2) ?
O5 Mo2 O10 . . 94.9(2) ?
O4 Mo2 O10 . . 156.3(2) ?
O8 Mo2 O10 . . 87.0(2) ?
O3 Mo2 O10 . . 72.70(19) ?
O5 Mo2 O9 . . 165.8(2) ?
O4 Mo2 O9 . . 88.3(2) ?
O8 Mo2 O9 . . 73.7(2) ?
O3 Mo2 O9 . . 82.7(2) ?
O10 Mo2 O9 . . 73.09(18) ?
O7 Mo3 O13 . . 103.0(2) ?
O7 Mo3 O6 . 2_576 106.4(2) ?
O13 Mo3 O6 . 2_576 97.5(2) ?
O7 Mo3 O3 . . 102.6(2) ?
O13 Mo3 O3 . . 93.5(2) ?
O6 Mo3 O3 2_576 . 145.6(2) ?
O7 Mo3 O11 . . 82.9(2) ?
O13 Mo3 O11 . . 173.7(2) ?
O6 Mo3 O11 2_576 . 82.6(2) ?
O3 Mo3 O11 . . 83.0(2) ?
O7 Mo3 O10 . . 155.7(2) ?
O13 Mo3 O10 . . 101.2(2) ?
O6 Mo3 O10 2_576 . 72.7(2) ?
O3 Mo3 O10 . . 73.22(19) ?
O11 Mo3 O10 . . 72.83(19) ?
O1 Mo4 O12 . . 106.8(2) ?
O1 Mo4 O8 . . 94.3(2) ?
O12 Mo4 O8 . . 99.6(2) ?
O1 Mo4 O13 . 1_455 98.9(3) ?
O12 Mo4 O13 . 1_455 92.9(2) ?
O8 Mo4 O13 . 1_455 158.5(2) ?
O1 Mo4 O6 . . 97.2(2) ?
O12 Mo4 O6 . . 155.4(2) ?
O8 Mo4 O6 . . 84.1(2) ?
O13 Mo4 O6 1_455 . 77.4(2) ?
O1 Mo4 O9 . . 163.5(2) ?
O12 Mo4 O9 . . 87.6(2) ?
O8 Mo4 O9 . . 74.95(19) ?
O13 Mo4 O9 1_455 . 88.2(2) ?
O6 Mo4 O9 . . 69.69(18) ?
Mo3 O3 Mo2 . . 114.6(2) ?
Mo3 O6 Mo4 2_576 . 149.5(3) ?
Mo3 O6 Mo1 2_576 . 107.8(2) ?
Mo4 O6 Mo1 . . 102.4(2) ?
Mo2 O8 Mo4 . . 116.1(2) ?
Mo1 O9 Mo4 . . 109.5(2) ?
Mo1 O9 Mo2 . . 111.1(2) ?
Mo4 O9 Mo2 . . 91.48(18) ?
Mo1 O10 Mo2 2_576 . 149.5(3) ?
Mo1 O10 Mo3 2_576 . 103.1(2) ?
Mo2 O10 Mo3 . . 96.11(19) ?
Mo1 O10 Mo1 2_576 . 103.8(2) ?
Mo2 O10 Mo1 . . 98.11(18) ?
Mo3 O10 Mo1 . . 93.98(18) ?
Mo1 O11 Mo3 . . 116.2(2) ?
Mo3 O13 Mo4 . 1_655 170.5(3) ?
C7 N1 C6 . . 109.3(6) ?
C7 N1 H1A . . 125.4 ?
C6 N1 H1A . . 125.4 ?
C7 N2 C1 . . 109.5(6) ?
C7 N2 H2A . . 125.2 ?
C1 N2 H2A . . 125.2 ?
C9 N3 C10 . . 123.3(7) ?
C9 N3 H3A . . 118.3 ?
C10 N3 H3A . . 118.3 ?
N2 C1 C2 . . 131.8(7) ?
N2 C1 C6 . . 106.1(7) ?
C2 C1 C6 . . 122.1(7) ?
C3 C2 C1 . . 116.4(7) ?
C3 C2 H2B . . 121.8 ?
C1 C2 H2B . . 121.8 ?
C2 C3 C4 . . 121.5(8) ?
C2 C3 H3B . . 119.3 ?
C4 C3 H3B . . 119.3 ?
C5 C4 C3 . . 122.8(8) ?
C5 C4 H4A . . 118.6 ?
C3 C4 H4A . . 118.6 ?
C4 C5 C6 . . 116.5(7) ?
C4 C5 H5A . . 121.7 ?
C6 C5 H5A . . 121.7 ?
N1 C6 C5 . . 132.6(7) ?
N1 C6 C1 . . 106.7(7) ?
C5 C6 C1 . . 120.6(8) ?
N1 C7 N2 . . 108.4(7) ?
N1 C7 C8 . . 124.8(7) ?
N2 C7 C8 . . 126.7(7) ?
C9 C8 C12 . . 118.2(7) ?
C9 C8 C7 . . 121.4(7) ?
C12 C8 C7 . . 120.4(7) ?
N3 C9 C8 . . 120.2(7) ?
N3 C9 H9A . . 119.9 ?
C8 C9 H9A . . 119.9 ?
N3 C10 C11 . . 119.1(8) ?
N3 C10 H10A . . 120.4 ?
C11 C10 H10A . . 120.4 ?
C12 C11 C10 . . 119.5(8) ?
C12 C11 H11A . . 120.2 ?
C10 C11 H11A . . 120.2 ?
C11 C12 C8 . . 119.7(7) ?
C11 C12 H12A . . 120.2 ?
C8 C12 H12A . . 120.2 ?

loop_
_geom_bond_atom_site_label_1
_geom_bond_atom_site_label_2
_geom_bond_site_symmetry_2
_geom_bond_distance
_geom_bond_publ_flag
Mo1 O2 . 1.690(5) yes
Mo1 O11 . 1.776(5) yes
Mo1 O9 . 1.875(5) yes
Mo1 O10 2_576 1.956(5) yes
Mo1 O6 . 2.189(5) yes
Mo1 O10 . 2.416(5) yes
Mo2 O5 . 1.693(5) yes
Mo2 O4 . 1.709(5) yes
Mo2 O8 . 1.927(5) yes
Mo2 O3 . 2.004(5) yes
Mo2 O10 . 2.200(5) yes
Mo2 O9 . 2.345(5) yes
Mo3 O7 . 1.699(5) yes
Mo3 O13 . 1.790(5) yes
Mo3 O6 2_576 1.880(5) yes
Mo3 O3 . 1.922(5) yes
Mo3 O11 . 2.229(6) yes
Mo3 O10 . 2.242(5) yes
Mo4 O1 . 1.682(5) yes
Mo4 O12 . 1.719(5) yes
Mo4 O8 . 1.965(5) yes
Mo4 O13 1_455 2.012(5) yes
Mo4 O6 . 2.160(5) yes
Mo4 O9 . 2.266(5) yes
N1 C7 . 1.350(9) ?
N1 C6 . 1.384(10) ?
N1 H1A . 0.8600 ?
N2 C7 . 1.353(10) ?
N2 C1 . 1.386(10) ?
N2 H2A . 0.8600 ?
N3 C9 . 1.317(10) ?
N3 C10 . 1.339(11) ?
N3 H3A . 0.8600 ?
C1 C2 . 1.395(11) ?
C1 C6 . 1.410(10) ?
C2 C3 . 1.378(11) ?
C2 H2B . 0.9300 ?
C3 C4 . 1.404(11) ?
C3 H3B . 0.9300 ?
C4 C5 . 1.371(11) ?
C4 H4A . 0.9300 ?
C5 C6 . 1.402(11) ?
C5 H5A . 0.9300 ?
C7 C8 . 1.445(11) ?
C8 C9 . 1.385(10) ?
C8 C12 . 1.413(11) ?
C9 H9A . 0.9300 ?
C10 C11 . 1.393(11) ?
C10 H10A . 0.9300 ?
C11 C12 . 1.363(11) ?
C11 H11A . 0.9300 ?
C12 H12A . 0.9300 ?

loop_
_geom_hbond_atom_site_label_D
_geom_hbond_atom_site_label_H
_geom_hbond_atom_site_label_A
_geom_hbond_site_symmetry_A
_geom_hbond_distance_DH
_geom_hbond_distance_HA
_geom_hbond_distance_DA
_geom_hbond_angle_DHA
N1 H1A O3 1_545 0.86 1.78 2.639(8) 176.3
N3 H3A O8 . 0.86 1.78 2.614(8) 163.6
